data_4114234
loop_
_publ_author_name
'Hidemitsu Uno'
'Akane Masumoto'
'Noboru Ono'

_publ_contact_author_email uno@dpc.ehime-u.ac.jp
_publ_contact_author_fax +81-89-927-9660
_publ_contact_author_name 'Dr Hidemitsu Uno'
_publ_contact_author_phone +81-89-927-9670
_publ_section_title
;
 Hexagonal Columnar Porphyrin Assembly by Unique Trimeric Complexation of
 a Porphyrin Dimer with \p-\p Stacking: Remarkable Thermal Behavior in a
 Solid
;
_journal_name_full 'Journal of the American Chemical Society'
_journal_page_first 12082
_journal_page_last 12083
_journal_paper_doi 10.1021/ja036203f
_journal_volume 125
_journal_year 2003
_chemical_formula_moiety 'C18 H18 O2 '
_chemical_formula_sum 'C18 H18 O2'
_chemical_formula_weight 266.34
_space_group_IT_number 14
_symmetry_cell_setting monoclinic
_symmetry_Int_Tables_number 14
_symmetry_space_group_name_Hall '-P 2ybc'
_symmetry_space_group_name_H-M 'P 1 21/c 1'
_cell_angle_alpha 90
_cell_angle_beta 94.812(9)
_cell_angle_gamma 90
_cell_formula_units_Z 4
_cell_length_a 6.572(1)
_cell_length_b 15.191(1)
_cell_length_c 12.7036(9)
_cell_measurement_reflns_used 25
_cell_measurement_temperature 298.1
_cell_measurement_theta_max 12.9
_cell_measurement_theta_min 12.0
_cell_volume 1263.8(2)
_computing_cell_refinement 'Rigaku AFC5R'
_computing_data_collection 'Rigaku AFC5R'
_computing_data_reduction CrystalStructure
_computing_publication_material 'CrystalStructure Ver. 3.10'
_computing_structure_refinement CRYSTALS
_computing_structure_solution SIR97
_diffrn_measured_fraction_theta_full 0.9977
_diffrn_measured_fraction_theta_max 0.9977
_diffrn_measurement_device_type 'Rigaku AFC5R'
_diffrn_measurement_method w-2q
_diffrn_radiation_type 'Mo Ka'
_diffrn_radiation_wavelength 0.7107
_diffrn_reflns_av_R_equivalents 0.012
_diffrn_reflns_limit_h_max 0
_diffrn_reflns_limit_h_min -8
_diffrn_reflns_limit_k_max 19
_diffrn_reflns_limit_k_min 0
_diffrn_reflns_limit_l_max 16
_diffrn_reflns_limit_l_min -16
_diffrn_reflns_number 3279
_diffrn_reflns_theta_full 27.50
_diffrn_reflns_theta_max 27.50
_exptl_absorpt_coefficient_mu 0.090
_exptl_absorpt_correction_type psi
_exptl_crystal_colour colorless
_exptl_crystal_density_diffrn 1.400
_exptl_crystal_description block
_exptl_crystal_F_000 568.00
_exptl_crystal_size_max 0.60
_exptl_crystal_size_mid 0.35
_exptl_crystal_size_min 0.20
_refine_diff_density_max 0.48
_refine_diff_density_min -0.35
_refine_ls_extinction_coef 360.2(1)
_refine_ls_extinction_method 'Larson (1970) Crystallographic Computing eq. 22'
_refine_ls_goodness_of_fit_ref 1.861
_refine_ls_hydrogen_treatment refall
_refine_ls_number_parameters 254
_refine_ls_number_reflns 2910
_refine_ls_R_factor_gt 0.0460
_refine_ls_shift/su_max 0.0000
_refine_ls_structure_factor_coef Fsqd
_refine_ls_weighting_details 'w = 1/s^2^(Fo^2^)'
_refine_ls_weighting_scheme sigma
_refine_ls_wR_factor_ref 0.0650
_reflns_number_gt 2200
_reflns_number_total 2910
_reflns_threshold_expression F^2^>2.0s(F^2^)
_cod_data_source_file ja036203fsi20030718_105938_3.cif
_cod_data_source_block '_IntramolecularPhotoadduct'
_cod_original_cell_volume 1263.8(3)
_cod_original_formula_sum 'C18 H18 O2 '
_cod_database_code 4114234

loop_
_symmetry_equiv_pos_as_xyz
x,y,z
-x,-y,-z
-x,y+1/2,-z+1/2
x,-y+1/2,z+1/2

loop_
_atom_site_label
_atom_site_type_symbol
_atom_site_fract_x
_atom_site_fract_y
_atom_site_fract_z
_atom_site_U_iso_or_equiv
_atom_site_adp_type
_atom_site_occupancy
_atom_site_symmetry_multiplicity
_atom_site_calc_flag
O1 O -0.0809(2) 0.24649(8) 0.21757(9) 0.0536(4) Uani 1.00 1 d
O2 O -0.1576(2) 0.07096(7) 0.43393(9) 0.0439(4) Uani 1.00 1 d
C1 C 0.3174(2) 0.1409(1) 0.5069(1) 0.0295(4) Uani 1.00 1 d
C2 C 0.3686(2) 0.0944(1) 0.4046(1) 0.0268(4) Uani 1.00 1 d
C3 C 0.4007(2) 0.1643(1) 0.3181(1) 0.0287(4) Uani 1.00 1 d
C4 C 0.3702(3) 0.2571(1) 0.3627(1) 0.0331(4) Uani 1.00 1 d
C5 C 0.1419(2) 0.2541(1) 0.3826(1) 0.0319(4) Uani 1.00 1 d
C6 C 0.0579(2) 0.2172(1) 0.2763(1) 0.0325(4) Uani 1.00 1 d
C7 C 0.1915(2) 0.1388(1) 0.2578(1) 0.0269(4) Uani 1.00 1 d
C8 C 0.1655(3) 0.0947(1) 0.1488(1) 0.0365(5) Uani 1.00 1 d
C9 C -0.0417(3) 0.0509(1) 0.1417(1) 0.0445(5) Uani 1.00 1 d
C10 C -0.0667(3) -0.0090(1) 0.2153(1) 0.0422(5) Uani 1.00 1 d
C11 C 0.1165(2) -0.0222(1) 0.2935(1) 0.0336(5) Uani 1.00 1 d
C12 C 0.1594(2) 0.06717(9) 0.3463(1) 0.0252(4) Uani 1.00 1 d
C13 C 0.0069(2) 0.1023(1) 0.4179(1) 0.0285(4) Uani 1.00 1 d
C14 C 0.1093(2) 0.1827(1) 0.4705(1) 0.0298(4) Uani 1.00 1 d
C15 C 0.5132(3) 0.2756(1) 0.4609(1) 0.0413(5) Uani 1.00 1 d
C16 C 0.4808(3) 0.2070(1) 0.5468(1) 0.0386(5) Uani 1.00 1 d
C17 C 0.2995(3) -0.0475(1) 0.2307(1) 0.0415(5) Uani 1.00 1 d
C18 C 0.3282(3) 0.0220(1) 0.1444(1) 0.0427(5) Uani 1.00 1 d
H1 H 0.292(2) 0.0965(9) 0.562(1) 0.027(4) Uiso 1.00 1 d
H2 H 0.475(2) 0.0498(9) 0.415(1) 0.031(4) Uiso 1.00 1 d
H3 H 0.525(2) 0.1583(9) 0.280(1) 0.029(4) Uiso 1.00 1 d
H4 H 0.386(2) 0.3011(9) 0.310(1) 0.032(4) Uiso 1.00 1 d
H5 H 0.084(2) 0.311(1) 0.398(1) 0.036(4) Uiso 1.00 1 d
H6 H 0.182(2) 0.138(1) 0.093(1) 0.040(5) Uiso 1.00 1 d
H7 H -0.148(2) 0.068(1) 0.086(1) 0.051(5) Uiso 1.00 1 d
H8 H -0.199(2) -0.043(1) 0.222(1) 0.052(5) Uiso 1.00 1 d
H9 H 0.096(2) -0.067(1) 0.346(1) 0.037(5) Uiso 1.00 1 d
H10 H 0.033(2) 0.2059(9) 0.527(1) 0.028(4) Uiso 1.00 1 d
H11 H 0.659(2) 0.272(1) 0.442(1) 0.047(5) Uiso 1.00 1 d
H12 H 0.488(2) 0.337(1) 0.486(1) 0.056(5) Uiso 1.00 1 d
H13 H 0.437(2) 0.235(1) 0.610(1) 0.054(5) Uiso 1.00 1 d
H14 H 0.617(2) 0.173(1) 0.567(1) 0.046(5) Uiso 1.00 1 d
H15 H 0.428(2) -0.051(1) 0.280(1) 0.043(5) Uiso 1.00 1 d
H16 H 0.269(2) -0.106(1) 0.199(1) 0.053(5) Uiso 1.00 1 d
H17 H 0.316(2) -0.006(1) 0.072(1) 0.050(5) Uiso 1.00 1 d
H18 H 0.473(2) 0.048(1) 0.153(1) 0.049(5) Uiso 1.00 1 d

loop_
_atom_site_aniso_label
_atom_site_aniso_U_11
_atom_site_aniso_U_22
_atom_site_aniso_U_33
_atom_site_aniso_U_12
_atom_site_aniso_U_13
_atom_site_aniso_U_23
O1 0.0588(8) 0.0497(8) 0.0490(8) 0.0203(7) -0.0153(6) 0.0033(7)
O2 0.0291(6) 0.0484(8) 0.0552(8) -0.0060(6) 0.0098(5) -0.0012(6)
C1 0.0305(8) 0.0330(9) 0.0248(8) -0.0016(7) 0.0010(7) 0.0048(7)
C2 0.0239(8) 0.0270(8) 0.0293(8) 0.0016(7) 0.0003(6) 0.0024(7)
C3 0.0270(8) 0.0312(9) 0.0283(8) -0.0028(7) 0.0048(7) 0.0014(7)
C4 0.0406(9) 0.0265(9) 0.0325(9) -0.0067(8) 0.0050(7) 0.0038(8)
C5 0.0384(9) 0.0221(8) 0.0353(9) 0.0042(7) 0.0029(7) 0.0001(7)
C6 0.0356(9) 0.0287(9) 0.0327(9) 0.0003(7) 0.0005(7) 0.0065(7)
C7 0.0280(8) 0.0271(8) 0.0252(8) 0.0005(7) 0.0003(6) 0.0025(7)
C8 0.046(1) 0.038(1) 0.0254(8) 0.0005(8) -0.0003(7) -0.0003(8)
C9 0.044(1) 0.049(1) 0.038(1) 0.0021(9) -0.0120(8) -0.0122(9)
C10 0.037(1) 0.040(1) 0.049(1) -0.0073(9) -0.0005(8) -0.0159(9)
C11 0.0357(9) 0.0257(9) 0.040(1) -0.0023(7) 0.0040(8) -0.0009(8)
C12 0.0244(8) 0.0224(8) 0.0288(8) -0.0004(6) 0.0014(6) 0.0021(7)
C13 0.0252(8) 0.0299(9) 0.0300(8) 0.0019(7) -0.0000(7) 0.0065(7)
C14 0.0312(9) 0.0323(9) 0.0267(8) 0.0006(7) 0.0062(7) -0.0021(7)
C15 0.043(1) 0.039(1) 0.042(1) -0.0128(9) 0.0029(8) -0.0063(9)
C16 0.039(1) 0.043(1) 0.033(1) -0.0050(9) -0.0022(8) -0.0051(9)
C17 0.043(1) 0.034(1) 0.048(1) 0.0039(8) 0.0055(9) -0.0088(9)
C18 0.046(1) 0.047(1) 0.036(1) 0.0025(9) 0.0084(8) -0.0102(9)

loop_
_atom_type_symbol
_atom_type_description
_atom_type_scat_dispersion_real
_atom_type_scat_dispersion_imag
_atom_type_scat_source
C C 0.003 0.002
;
International Tables for Crystallography
(1992, Vol. C, Tables 4.2.6.8 and 6.1.1.4)
;
H H 0.000 0.000
;
International Tables for Crystallography
(1992, Vol. C, Table 6.1.1.4)
;
O O 0.011 0.006
;
International Tables for Crystallography
(1992, Vol. C, Tables 4.2.6.8 and 6.1.1.4)
;

loop_
_geom_angle_atom_site_label_1
_geom_angle_atom_site_label_2
_geom_angle_atom_site_label_3
_geom_angle
_geom_angle_publ_flag
C2 C1 C14 100.74(12) yes
C2 C1 C16 112.62(13) yes
C14 C1 C16 114.15(14) yes
C2 C1 H1 110.2(8) no
C14 C1 H1 107.1(8) no
C16 C1 H1 111.4(8) no
C1 C2 C3 109.61(12) yes
C1 C2 C12 106.02(12) yes
C3 C2 C12 90.69(11) yes
C1 C2 H2 114.1(8) no
C3 C2 H2 115.7(8) no
C12 C2 H2 118.2(8) no
C2 C3 C4 109.63(12) yes
C2 C3 C7 90.64(11) yes
C4 C3 C7 105.73(12) yes
C2 C3 H3 116.7(8) no
C4 C3 H3 113.8(8) no
C7 C3 H3 117.8(8) no
C3 C4 C5 101.05(12) yes
C3 C4 C15 112.30(14) yes
C5 C4 C15 114.41(14) yes
C3 C4 H4 110.7(8) no
C5 C4 H4 107.3(8) no
C15 C4 H4 110.6(8) no
C4 C5 C6 98.71(12) yes
C4 C5 C14 109.09(13) yes
C6 C5 C14 108.25(13) yes
C4 C5 H5 114.1(8) no
C6 C5 H5 112.5(8) no
C14 C5 H5 113.2(8) no
O1 C6 C5 127.52(15) yes
O1 C6 C7 127.61(15) yes
C5 C6 C7 104.82(12) yes
C3 C7 C6 103.08(12) yes
C3 C7 C8 125.21(13) yes
C6 C7 C8 117.59(12) yes
C3 C7 C12 89.2(1) yes
C6 C7 C12 108.43(12) yes
C8 C7 C12 109.11(12) yes
C7 C8 C9 106.12(13) yes
C7 C8 C18 108.71(13) yes
C9 C8 C18 107.90(15) yes
C7 C8 H6 110.5(9) no
C9 C8 H6 114.1(9) no
C18 C8 H6 109.4(9) no
C8 C9 C10 115.09(16) yes
C8 C9 H7 120.4(9) no
C10 C9 H7 124.5(9) no
C9 C10 C11 114.66(16) yes
C9 C10 H8 124.2(9) no
C11 C10 H8 121.2(9) no
C10 C11 C12 106.12(13) yes
C10 C11 C17 107.75(14) yes
C12 C11 C17 108.87(13) yes
C10 C11 H9 113.4(9) no
C12 C11 H9 110.8(9) no
C17 C11 H9 109.7(9) no
C2 C12 C7 89.5(1) yes
C2 C12 C11 124.46(12) yes
C7 C12 C11 109.16(12) yes
C2 C12 C13 102.90(12) yes
C7 C12 C13 108.62(12) yes
C11 C12 C13 118.07(12) yes
O2 C13 C12 127.56(14) yes
O2 C13 C14 127.48(14) yes
C12 C13 C14 104.88(12) yes
C1 C14 C5 108.91(12) yes
C1 C14 C13 98.54(12) yes
C5 C14 C13 108.76(12) yes
C1 C14 H10 114.9(8) no
C5 C14 H10 112.5(8) no
C13 C14 H10 112.2(8) no
C4 C15 C16 110.10(14) yes
C4 C15 H11 109.2(9) no
C16 C15 H11 109.2(9) no
C4 C15 H12 109.0(1) no
C16 C15 H12 111.3(1) no
H11 C15 H12 107.9(1) no
C1 C16 C15 110.26(13) yes
C1 C16 H13 108.4(1) no
C15 C16 H13 110.6(1) no
C1 C16 H14 108.7(8) no
C15 C16 H14 109.7(8) no
H13 C16 H14 109.2(1) no
C11 C17 C18 110.05(14) yes
C11 C17 H15 109.9(9) no
C18 C17 H15 109.1(9) no
C11 C17 H16 107.3(9) no
C18 C17 H16 110.8(9) no
H15 C17 H16 109.7(1) no
C8 C18 C17 109.73(14) yes
C8 C18 H17 109.4(9) no
C17 C18 H17 110.9(9) no
C8 C18 H18 110.8(9) no
C17 C18 H18 111.2(9) no
H17 C18 H18 104.7(1) no

loop_
_geom_bond_atom_site_label_1
_geom_bond_atom_site_label_2
_geom_bond_distance
_geom_bond_publ_flag
O1 C6 1.2132(16) yes
O2 C13 1.2131(16) yes
C1 C2 1.540(2) yes
C1 C14 1.544(2) yes
C1 C16 1.526(2) yes
C1 H1 1.00(1) no
C2 C3 1.555(2) yes
C2 C12 1.5617(19) yes
C2 H2 0.97(1) no
C3 C4 1.538(2) yes
C3 C7 1.5657(19) yes
C3 H3 0.99(1) no
C4 C5 1.542(2) yes
C4 C15 1.524(2) yes
C4 H4 0.96(1) no
C5 C6 1.522(2) yes
C5 C14 1.584(2) yes
C5 H5 0.97(1) no
C6 C7 1.510(2) yes
C7 C8 1.534(2) yes
C7 C12 1.5910(19) yes
C8 C9 1.511(2) yes
C8 C18 1.541(2) yes
C8 H6 0.98(1) no
C9 C10 1.325(2) yes
C9 H7 0.99(2) no
C10 C11 1.509(2) yes
C10 H8 1.02(2) no
C11 C12 1.530(2) yes
C11 C17 1.547(2) yes
C11 H9 0.97(1) no
C12 C13 1.5072(19) yes
C13 C14 1.522(2) yes
C14 H10 0.98(1) no
C15 C16 1.537(2) yes
C15 H11 1.01(2) no
C15 H12 1.01(2) no
C16 H13 0.97(2) no
C16 H14 1.05(2) no
C17 C18 1.545(2) yes
C17 H15 1.01(2) no
C17 H16 1.00(2) no
C18 H17 1.01(2) no
C18 H18 1.03(2) no

loop_
_geom_contact_atom_site_label_1
_geom_contact_atom_site_label_2
_geom_contact_site_symmetry_2
_geom_contact_distance
_geom_contact_publ_flag
O1 C11 3_555 3.523(2) yes
O1 C16 4_454 3.529(2) yes
O1 C17 3_555 3.527(2) yes
O1 H3 1_455 3.076(13) no
O1 H9 3_555 2.943(15) no
O1 H10 4_554 2.689(14) no
O1 H11 1_455 3.465(16) no
O1 H13 4_454 3.356(16) no
O1 H14 4_454 2.909(15) no
O1 H16 3_555 2.807(16) no
O2 C1 2_556 3.4864(19) yes
O2 C2 1_455 3.1253(19) yes
O2 C2 2_556 3.5948(18) yes
O2 C3 1_455 3.4478(19) yes
O2 C11 2_556 3.528(2) yes
O2 C12 2_556 3.4938(18) yes
O2 C13 2_556 3.3368(18) yes
O2 C16 1_455 3.542(2) yes
O2 H1 2_556 2.695(13) no
O2 H2 1_455 2.430(13) no
O2 H2 2_556 3.473(13) no
O2 H3 1_455 3.040(13) no
O2 H9 2_556 2.793(14) no
O2 H11 1_455 3.294(16) no
O2 H14 1_455 2.802(15) no
C1 H2 2_656 3.318(14) no
C1 H15 2_656 3.351(15) no
C2 H2 2_656 3.274(14) no
C3 H13 4_554 3.081(17) no
C4 H8 3_555 3.382(16) no
C4 H13 4_554 3.282(16) no
C4 H16 3_655 3.291(16) no
C5 H6 4_555 3.133(15) no
C5 H8 3_555 3.390(16) no
C5 H11 1_455 3.333(16) no
C5 H16 3_555 3.521(16) no
C6 H10 4_554 3.363(14) no
C6 H11 1_455 3.594(16) no
C6 H13 4_554 3.476(17) no
C6 H16 3_555 3.467(16) no
C7 H13 4_554 3.209(17) no
C8 H5 4_554 3.499(14) no
C8 H10 4_554 3.478(13) no
C8 H12 4_554 3.245(18) no
C8 H13 4_554 3.200(17) no
C9 H17 2_555 3.202(16) no
C9 H18 1_455 3.204(16) no
C10 H1 2_556 3.559(14) no
C10 H4 3_545 3.565(14) no
C10 H5 3_545 3.085(15) no
C10 H15 1_455 3.541(15) no
C10 H18 1_455 3.184(16) no
C11 H1 2_556 3.560(14) no
C11 H14 2_656 3.308(16) no
C13 H2 1_455 3.584(13) no
C13 H3 1_455 3.588(13) no
C13 H9 2_556 3.176(15) no
C13 H11 1_455 3.481(16) no
C13 H14 1_455 3.476(16) no
C14 H6 4_555 3.159(15) no
C14 H9 2_556 3.298(15) no
C14 H11 1_455 3.249(16) no
C14 H14 1_455 3.552(16) no
C15 H6 4_555 3.147(15) no
C15 H7 4_655 3.542(16) no
C15 H16 3_655 3.138(16) no
C15 H17 3_655 3.539(16) no
C16 H3 4_555 3.592(13) no
C16 H4 4_555 3.451(14) no
C16 H6 4_555 3.155(15) no
C16 H15 2_656 3.257(15) no
C17 H4 3_645 3.164(14) no
C17 H5 3_545 3.597(14) no
C17 H8 1_655 3.306(15) no
C17 H11 3_645 3.529(15) no
C17 H14 2_656 3.214(15) no
C18 H7 2_555 3.350(16) no
C18 H8 1_655 3.327(15) no
C18 H12 3_645 3.527(17) no
C18 H12 4_554 3.169(18) no

loop_
_geom_torsion_atom_site_label_1
_geom_torsion_atom_site_label_2
_geom_torsion_atom_site_label_3
_geom_torsion_atom_site_label_4
_geom_torsion
_geom_torsion_publ_flag
C14 C1 C2 C3 65.3(1) yes
C14 C1 C2 C12 -31.3(1) yes
C16 C1 C2 C3 -56.7(2) yes
C16 C1 C2 C12 -153.3(1) yes
C2 C1 C14 C5 -64.9(1) yes
C2 C1 C14 C13 48.4(1) yes
C16 C1 C14 C5 56.0(2) yes
C16 C1 C14 C13 169.3(1) yes
C2 C1 C16 C15 56.7(2) yes
C14 C1 C16 C15 -57.4(2) yes
C1 C2 C3 C4 -0.2(2) yes
C1 C2 C3 C7 -107.2(1) yes
C12 C2 C3 C4 107.1(1) yes
C12 C2 C3 C7 0.1(1) yes
C1 C2 C12 C7 110.5(1) yes
C1 C2 C12 C11 -136.4(1) yes
C1 C2 C12 C13 1.5(1) yes
C3 C2 C12 C7 -0.1(1) yes
C3 C2 C12 C11 112.9(1) yes
C3 C2 C12 C13 -109.1(1) yes
C2 C3 C4 C5 -64.9(1) yes
C2 C3 C4 C15 57.4(2) yes
C7 C3 C4 C5 31.6(1) yes
C7 C3 C4 C15 153.9(1) yes
C2 C3 C7 C6 108.6(1) yes
C2 C3 C7 C8 -113.1(1) yes
C2 C3 C7 C12 -0.1(1) yes
C4 C3 C7 C6 -2.0(1) yes
C4 C3 C7 C8 136.2(1) yes
C4 C3 C7 C12 -110.7(1) yes
C3 C4 C5 C6 -48.4(1) yes
C3 C4 C5 C14 64.4(1) yes
C15 C4 C5 C6 -169.3(1) yes
C15 C4 C5 C14 -56.5(2) yes
C3 C4 C15 C16 -58.0(2) yes
C5 C4 C15 C16 56.4(2) yes
C4 C5 C6 O1 -128.4(2) yes
C4 C5 C6 C7 49.0(1) yes
C14 C5 C6 O1 118.0(2) yes
C14 C5 C6 C7 -64.5(1) yes
C4 C5 C14 C1 0.4(2) yes
C4 C5 C14 C13 -106.0(1) yes
C6 C5 C14 C1 106.8(1) yes
C6 C5 C14 C13 0.4(2) yes
O1 C6 C7 C3 148.2(1) yes
O1 C6 C7 C8 6.1(2) yes
O1 C6 C7 C12 -118.2(1) yes
C5 C6 C7 C3 -29.2(1) yes
C5 C6 C7 C8 -171.3(1) yes
C5 C6 C7 C12 64.4(1) yes
C3 C7 C8 C9 158.1(1) yes
C3 C7 C8 C18 42.3(2) yes
C6 C7 C8 C9 -69.0(2) yes
C6 C7 C8 C18 175.2(1) yes
C12 C7 C8 C9 55.0(2) yes
C12 C7 C8 C18 -60.8(2) yes
C3 C7 C12 C2 0.1(1) yes
C3 C7 C12 C11 -126.4(1) yes
C3 C7 C12 C13 103.6(1) yes
C6 C7 C12 C2 -103.4(1) yes
C6 C7 C12 C11 130.0(1) yes
C6 C7 C12 C13 0.0(2) yes
C8 C7 C12 C2 127.4(1) yes
C8 C7 C12 C11 0.8(2) yes
C8 C7 C12 C13 -129.2(1) yes
C7 C8 C9 C10 -59.4(2) yes
C18 C8 C9 C10 57.0(2) yes
C7 C8 C18 C17 60.5(2) yes
C9 C8 C18 C17 -54.2(2) yes
C8 C9 C10 C11 0.4(2) yes
C9 C10 C11 C12 59.3(2) yes
C9 C10 C11 C17 -57.2(2) yes
C10 C11 C12 C2 -159.5(1) yes
C10 C11 C12 C7 -56.4(2) yes
C10 C11 C12 C13 68.3(2) yes
C17 C11 C12 C2 -43.7(2) yes
C17 C11 C12 C7 59.4(2) yes
C17 C11 C12 C13 -176.0(1) yes
C10 C11 C17 C18 54.1(2) yes
C12 C11 C17 C18 -60.6(2) yes
C2 C12 C13 O2 -147.2(2) yes
C2 C12 C13 C14 29.8(1) yes
C7 C12 C13 O2 119.0(2) yes
C7 C12 C13 C14 -64.0(1) yes
C11 C12 C13 O2 -5.9(2) yes
C11 C12 C13 C14 171.1(1) yes
O2 C13 C14 C1 127.4(1) yes
O2 C13 C14 C5 -119.2(1) yes
C12 C13 C14 C1 -49.5(1) yes
C12 C13 C14 C5 63.9(1) yes
C4 C15 C16 C1 0.8(2) yes
C11 C17 C18 C8 0.2(2) yes
